data_4515943
loop_
_publ_author_name
'Zhang, Xiaohong'
'Shi, Jun'
'Song, Jintong'
'Wang, Man'
'Xu, Xuemei'
'Qu, Lang'
'Zhou, Xiangge'
'Xiang, Haifeng'

_publ_section_title
;
 Nonconjugated Fluorescent Molecular Cages of Trinuclear Fluoroborate
 Complexes with Salicylaldehyde-Based Schiff Base Ligands.
;
_journal_issue 8
_journal_name_full 'ACS omega'
_journal_page_first 8992
_journal_page_last 9002
_journal_paper_doi 10.1021/acsomega.8b01504
_journal_volume 3
_journal_year 2018
_chemical_formula_moiety 'C27 H27 B3 F6 N4 O3'
_chemical_formula_sum 'C27 H27 B3 F6 N4 O3'
_chemical_formula_weight 601.95
_space_group_crystal_system monoclinic
_space_group_IT_number 14
_space_group_name_Hall '-P 2ybc'
_space_group_name_H-M_alt 'P 1 21/c 1'
_atom_sites_solution_hydrogens geom
_atom_sites_solution_primary direct
_audit_creation_date 2016-09-22
_audit_creation_method
;
Olex2 1.2
(compiled 2016.09.09 svn.r3337 for OlexSys, GUI svn.r5227)
;
_cell_angle_alpha 90
_cell_angle_beta 90.3913(15)
_cell_angle_gamma 90
_cell_formula_units_Z 4
_cell_length_a 11.6042(2)
_cell_length_b 17.3471(3)
_cell_length_c 13.6414(2)
_cell_measurement_reflns_used 8702
_cell_measurement_temperature 292.7(6)
_cell_measurement_theta_max 72.5590
_cell_measurement_theta_min 4.1300
_cell_volume 2745.94(8)
_computing_cell_refinement
;
CrysAlisPro, Agilent Technologies,
Version 1.171.37.35 (release 13-08-2014 CrysAlis171 .NET)
(compiled Aug 13 2014,18:06:01)
;
_computing_data_collection
;
CrysAlisPro, Agilent Technologies,
Version 1.171.37.35 (release 13-08-2014 CrysAlis171 .NET)
(compiled Aug 13 2014,18:06:01)
;
_computing_data_reduction
;
CrysAlisPro, Agilent Technologies,
Version 1.171.37.35 (release 13-08-2014 CrysAlis171 .NET)
(compiled Aug 13 2014,18:06:01)
;
_computing_molecular_graphics 'Olex2 (Dolomanov et al., 2009)'
_computing_publication_material 'Olex2 (Dolomanov et al., 2009)'
_computing_structure_refinement 'ShelXL (Sheldrick, 2015)'
_computing_structure_solution 'ShelXT (Sheldrick, 2015)'
_diffrn_ambient_environment air
_diffrn_ambient_temperature 292.7(6)
_diffrn_detector 'CCD plate'
_diffrn_detector_area_resol_mean 15.9595
_diffrn_detector_type EosS2
_diffrn_measured_fraction_theta_full 0.999
_diffrn_measured_fraction_theta_max 0.988
_diffrn_measurement_details
;
#__ type_ start__ end____ width___ exp.time_
  1 omega    1.00   75.00   1.0000    1.0000
omega____ theta____ kappa____ phi______ frames
    -       36.1671  -99.0000  -60.0000 74

#__ type_ start__ end____ width___ exp.time_
  2 omega   23.00   90.00   1.0000    1.0000
omega____ theta____ kappa____ phi______ frames
    -       36.1671 -125.0000   90.0000 67

#__ type_ start__ end____ width___ exp.time_
  3 omega  -31.00   53.00   1.0000    1.0000
omega____ theta____ kappa____ phi______ frames
    -       36.1671  -57.0000 -150.0000 84

#__ type_ start__ end____ width___ exp.time_
  4 omega  -31.00   53.00   1.0000    1.0000
omega____ theta____ kappa____ phi______ frames
    -       36.1671  -57.0000  -30.0000 84

#__ type_ start__ end____ width___ exp.time_
  5 omega    9.00  104.00   1.0000    1.0000
omega____ theta____ kappa____ phi______ frames
    -       36.1671   77.0000 -120.0000 95

#__ type_ start__ end____ width___ exp.time_
  6 omega  -31.00   63.00   1.0000    1.0000
omega____ theta____ kappa____ phi______ frames
    -       36.1671  -77.0000  120.0000 94

#__ type_ start__ end____ width___ exp.time_
  7 omega  -31.00   53.00   1.0000    1.0000
omega____ theta____ kappa____ phi______ frames
    -       36.1671  -57.0000  120.0000 84

#__ type_ start__ end____ width___ exp.time_
  8 omega    9.00  104.00   1.0000    1.0000
omega____ theta____ kappa____ phi______ frames
    -       36.1671   77.0000  120.0000 95

#__ type_ start__ end____ width___ exp.time_
  9 omega  -35.00   66.00   1.0000    1.0000
omega____ theta____ kappa____ phi______ frames
    -       36.1671  -19.0000  -30.0000 101

#__ type_ start__ end____ width___ exp.time_
 10 omega   91.00  176.00   1.0000    4.0000
omega____ theta____ kappa____ phi______ frames
    -      108.0000   45.0000   60.0000 85

#__ type_ start__ end____ width___ exp.time_
 11 omega   38.00   91.00   1.0000    4.0000
omega____ theta____ kappa____ phi______ frames
    -      108.0000  -30.0000   60.0000 53

#__ type_ start__ end____ width___ exp.time_
 12 omega   39.00  109.00   1.0000    4.0000
omega____ theta____ kappa____ phi______ frames
    -      108.0000  -94.0000  -30.0000 70

#__ type_ start__ end____ width___ exp.time_
 13 omega   40.00   98.00   1.0000    4.0000
omega____ theta____ kappa____ phi______ frames
    -      108.0000  -45.0000  -60.0000 58

#__ type_ start__ end____ width___ exp.time_
 14 omega   40.00   98.00   1.0000    4.0000
omega____ theta____ kappa____ phi______ frames
    -      108.0000  -45.0000 -150.0000 58

#__ type_ start__ end____ width___ exp.time_
 15 omega   40.00   98.00   1.0000    4.0000
omega____ theta____ kappa____ phi______ frames
    -      108.0000  -45.0000    0.0000 58

#__ type_ start__ end____ width___ exp.time_
 16 omega   37.00  146.00   1.0000    4.0000
omega____ theta____ kappa____ phi______ frames
    -      108.0000  -15.0000 -120.0000 109

#__ type_ start__ end____ width___ exp.time_
 17 omega   87.00  178.00   1.0000    4.0000
omega____ theta____ kappa____ phi______ frames
    -      108.0000   30.0000  -30.0000 91

#__ type_ start__ end____ width___ exp.time_
 18 omega   38.00   91.00   1.0000    4.0000
omega____ theta____ kappa____ phi______ frames
    -      108.0000  -30.0000  150.0000 53

#__ type_ start__ end____ width___ exp.time_
 19 omega   40.00   98.00   1.0000    4.0000
omega____ theta____ kappa____ phi______ frames
    -      108.0000  -45.0000   30.0000 58

#__ type_ start__ end____ width___ exp.time_
 20 omega   38.00   91.00   1.0000    4.0000
omega____ theta____ kappa____ phi______ frames
    -      108.0000  -30.0000   30.0000 53

#__ type_ start__ end____ width___ exp.time_
 21 omega   38.00  116.00   1.0000    4.0000
omega____ theta____ kappa____ phi______ frames
    -      108.0000 -111.0000 -180.0000 78

#__ type_ start__ end____ width___ exp.time_
 22 omega   57.00  150.00   1.0000    4.0000
omega____ theta____ kappa____ phi______ frames
    -      108.0000  178.0000  -60.0000 93

#__ type_ start__ end____ width___ exp.time_
 23 omega   39.00  109.00   1.0000    4.0000
omega____ theta____ kappa____ phi______ frames
    -      108.0000  -94.0000   60.0000 70

#__ type_ start__ end____ width___ exp.time_
 24 omega   39.00  109.00   1.0000    4.0000
omega____ theta____ kappa____ phi______ frames
    -      108.0000  -94.0000 -120.0000 70

#__ type_ start__ end____ width___ exp.time_
 25 omega   38.00   63.00   1.0000    4.0000
omega____ theta____ kappa____ phi______ frames
    -      108.0000 -111.0000  -30.0000 25
;
_diffrn_measurement_device 'four-circle diffractometer'
_diffrn_measurement_device_type 'New Gemini, Dual, Cu at zero, EosS2'
_diffrn_measurement_method '\w scans'
_diffrn_orient_matrix_UB_11 0.1233725000
_diffrn_orient_matrix_UB_12 -0.0184312000
_diffrn_orient_matrix_UB_13 -0.0336669000
_diffrn_orient_matrix_UB_21 -0.0192458000
_diffrn_orient_matrix_UB_22 -0.0857325000
_diffrn_orient_matrix_UB_23 0.0243418000
_diffrn_orient_matrix_UB_31 -0.0450378000
_diffrn_orient_matrix_UB_32 -0.0139599000
_diffrn_orient_matrix_UB_33 -0.1050547000
_diffrn_radiation_monochromator graphite
_diffrn_radiation_probe x-ray
_diffrn_radiation_type CuK\a
_diffrn_radiation_wavelength 1.54184
_diffrn_reflns_av_R_equivalents 0.0336
_diffrn_reflns_av_unetI/netI 0.0211
_diffrn_reflns_Laue_measured_fraction_full 0.999
_diffrn_reflns_Laue_measured_fraction_max 0.988
_diffrn_reflns_limit_h_max 13
_diffrn_reflns_limit_h_min -14
_diffrn_reflns_limit_k_max 21
_diffrn_reflns_limit_k_min -21
_diffrn_reflns_limit_l_max 12
_diffrn_reflns_limit_l_min -16
_diffrn_reflns_number 23907
_diffrn_reflns_point_group_measured_fraction_full 0.999
_diffrn_reflns_point_group_measured_fraction_max 0.988
_diffrn_reflns_theta_full 67.684
_diffrn_reflns_theta_max 72.627
_diffrn_reflns_theta_min 4.585
_diffrn_source 'Enhance (Cu) X-ray Source'
_exptl_absorpt_coefficient_mu 1.043
_exptl_absorpt_correction_T_max 1.00000
_exptl_absorpt_correction_T_min 0.66132
_exptl_absorpt_correction_type multi-scan
_exptl_absorpt_process_details
;
CrysAlisPro, Agilent Technologies,
Version 1.171.37.35 (release 13-08-2014 CrysAlis171 .NET)
(compiled Aug 13 2014,18:06:01)
Empirical absorption correction using spherical harmonics,
 implemented in SCALE3 ABSPACK scaling algorithm.
;
_exptl_crystal_colour 'clear light colourless'
_exptl_crystal_colour_lustre clear
_exptl_crystal_colour_modifier light
_exptl_crystal_colour_primary colourless
_exptl_crystal_density_diffrn 1.456
_exptl_crystal_description block
_exptl_crystal_F_000 1240
_exptl_crystal_size_max 0.75
_exptl_crystal_size_mid 0.65
_exptl_crystal_size_min 0.55
_refine_diff_density_max 0.522
_refine_diff_density_min -0.361
_refine_diff_density_rms 0.062
_refine_ls_extinction_method none
_refine_ls_goodness_of_fit_ref 1.025
_refine_ls_hydrogen_treatment constr
_refine_ls_matrix_type full
_refine_ls_number_parameters 388
_refine_ls_number_reflns 5390
_refine_ls_number_restraints 0
_refine_ls_restrained_S_all 1.025
_refine_ls_R_factor_all 0.0694
_refine_ls_R_factor_gt 0.0624
_refine_ls_shift/su_max 0.000
_refine_ls_shift/su_mean 0.000
_refine_ls_structure_factor_coef Fsqd
_refine_ls_weighting_details 'w=1/[\s^2^(Fo^2^)+(0.1086P)^2^+0.8363P] where P=(Fo^2^+2Fc^2^)/3'
_refine_ls_weighting_scheme calc
_refine_ls_wR_factor_gt 0.1742
_refine_ls_wR_factor_ref 0.1835
_reflns_Friedel_coverage 0.000
_reflns_number_gt 4588
_reflns_number_total 5390
_reflns_threshold_expression 'I > 2\s(I)'
_cod_data_source_file ao8b01504_si_003.cif
_cod_data_source_block zxg-zxh-b-1-5
_cod_original_cell_volume 2745.95(8)
_cod_database_code 4515943
_shelx_space_group_comment
;
The symmetry employed for this shelxl refinement is uniquely defined
by the following loop, which should always be used as a source of
symmetry information in preference to the above space-group names.
They are only intended as comments.
;
_reflns_odcompleteness_completeness 99.76
_reflns_odcompleteness_iscentric 1
_reflns_odcompleteness_theta 66.97
_olex2_refinement_description
;
1. Fixed Uiso
 At 1.2 times of:
  All C(H) groups, All C(H,H) groups
2.a Secondary CH2 refined with riding coordinates:
 C00K(H00A,H00B), C00P(H00C,H00D), C00Q(H00E,H00F), C00S(H00G,H00K), C00T(H00L,
 H00M), C00Z(H00N,H00P)
2.b Aromatic/amide H refined with riding coordinates:
 C00H(H00H), C00I(H00I), C00J(H00J), C00O(H00O), C00R(H00R), C00U(H00U),
 C00V(H00V), C00W(H00W), C00X(H00X), C00Y(H00Y), C010(H010), C011(H011),
 C012(H012), C013(H013), C014(H014)
;
_shelx_shelxl_version_number 2014/7
_olex2_date_sample_data_collection 2016-09-20
_olex2_submission_special_instructions 'No special instructions were received'

loop_
_space_group_symop_operation_xyz
'x, y, z'
'-x, y+1/2, -z+1/2'
'-x, -y, -z'
'x, -y-1/2, z-1/2'

loop_
_atom_site_label
_atom_site_type_symbol
_atom_site_fract_x
_atom_site_fract_y
_atom_site_fract_z
_atom_site_U_iso_or_equiv
_atom_site_adp_type
_atom_site_occupancy
_atom_site_site_symmetry_order
_atom_site_calc_flag
_atom_site_refinement_flags_posn
F001 F 0.53278(13) 0.63659(8) 0.78293(10) 0.0665(4) Uani 1 1 d .
F002 F 0.91259(18) 0.43792(10) 0.94576(11) 0.0866(5) Uani 1 1 d .
F003 F 0.49059(18) 0.66275(10) 0.94100(12) 0.0904(5) Uani 1 1 d .
O005 O 0.77155(18) 0.53444(11) 0.42421(12) 0.0752(5) Uani 1 1 d .
F006 F 0.8250(2) 0.66056(10) 0.43387(14) 0.1107(7) Uani 1 1 d .
N007 N 0.74977(15) 0.60508(9) 0.58127(12) 0.0509(4) Uani 1 1 d .
F008 F 0.93179(16) 0.57194(13) 0.51480(15) 0.1004(6) Uani 1 1 d .
N009 N 0.62978(17) 0.56311(10) 0.90729(12) 0.0553(4) Uani 1 1 d .
N00A N 0.96330(15) 0.45130(10) 0.77380(14) 0.0546(4) Uani 1 1 d .
N00B N 0.84776(16) 0.61449(10) 0.79458(13) 0.0536(4) Uani 1 1 d .
F00C F 1.06860(18) 0.37537(14) 0.88758(17) 0.1163(7) Uani 1 1 d .
O00D O 0.8831(2) 0.33397(12) 0.84962(13) 0.0919(7) Uani 1 1 d .
C00E C 0.88152(17) 0.35074(12) 0.67802(15) 0.0517(4) Uani 1 1 d .
C00F C 0.54825(19) 0.44425(12) 0.85659(15) 0.0538(5) Uani 1 1 d .
C00G C 0.65213(19) 0.48679(12) 0.55159(14) 0.0510(4) Uani 1 1 d .
C00H C 0.67770(18) 0.55354(11) 0.60947(14) 0.0508(4) Uani 1 1 d .
H00H H 0.6410 0.5598 0.6693 0.061 Uiso 1 1 calc R
C00I C 0.93182(18) 0.42526(12) 0.68994(16) 0.0541(5) Uani 1 1 d .
H00I H 0.9421 0.4560 0.6348 0.065 Uiso 1 1 calc R
C00J C 0.6394(2) 0.48993(12) 0.89609(15) 0.0559(5) Uani 1 1 d .
H00J H 0.7080 0.4660 0.9143 0.067 Uiso 1 1 calc R
C00K C 0.7691(2) 0.67449(12) 0.64136(17) 0.0599(5) Uani 1 1 d .
H00A H 0.7001 0.6852 0.6788 0.072 Uiso 1 1 calc R
H00B H 0.7827 0.7181 0.5985 0.072 Uiso 1 1 calc R
C00L C 0.6992(2) 0.48120(12) 0.45801(15) 0.0580(5) Uani 1 1 d .
C00M C 0.85872(19) 0.30720(13) 0.76047(16) 0.0574(5) Uani 1 1 d .
C00N C 0.43966(19) 0.47795(13) 0.84377(16) 0.0571(5) Uani 1 1 d .
C00O C 0.5755(2) 0.43082(14) 0.58451(18) 0.0633(6) Uani 1 1 d .
H00O H 0.5429 0.4354 0.6463 0.076 Uiso 1 1 calc R
C00P C 0.7841(2) 0.65784(13) 0.86993(18) 0.0634(6) Uani 1 1 d .
H00C H 0.7257 0.6890 0.8376 0.076 Uiso 1 1 calc R
H00D H 0.8372 0.6927 0.9026 0.076 Uiso 1 1 calc R
C00Q C 0.8711(2) 0.66588(13) 0.71177(18) 0.0619(6) Uani 1 1 d .
H00E H 0.9366 0.6461 0.6758 0.074 Uiso 1 1 calc R
H00F H 0.8919 0.7164 0.7369 0.074 Uiso 1 1 calc R
C00R C 0.5643(2) 0.36709(13) 0.83173(19) 0.0655(6) Uani 1 1 d .
H00R H 0.6355 0.3440 0.8429 0.079 Uiso 1 1 calc R
C00S C 0.7262(3) 0.60825(15) 0.94699(17) 0.0686(6) Uani 1 1 d .
H00G H 0.7827 0.5734 0.9752 0.082 Uiso 1 1 calc R
H00K H 0.6981 0.6412 0.9991 0.082 Uiso 1 1 calc R
C00T C 0.9568(2) 0.58766(13) 0.8387(2) 0.0675(6) Uani 1 1 d .
H00L H 0.9405 0.5665 0.9030 0.081 Uiso 1 1 calc R
H00M H 1.0070 0.6318 0.8480 0.081 Uiso 1 1 calc R
C00U C 0.5934(3) 0.36494(15) 0.4328(2) 0.0751(7) Uani 1 1 d .
H00U H 0.5738 0.3236 0.3926 0.090 Uiso 1 1 calc R
C00V C 0.6662(3) 0.41991(14) 0.39847(18) 0.0709(7) Uani 1 1 d .
H00V H 0.6939 0.4165 0.3348 0.085 Uiso 1 1 calc R
C00W C 0.8046(3) 0.23604(15) 0.7510(2) 0.0767(7) Uani 1 1 d .
H00W H 0.7879 0.2071 0.8064 0.092 Uiso 1 1 calc R
C00X C 0.5477(2) 0.36887(15) 0.5260(2) 0.0725(7) Uani 1 1 d .
H00X H 0.4991 0.3303 0.5488 0.087 Uiso 1 1 calc R
C00Y C 0.4765(3) 0.32497(14) 0.7911(2) 0.0754(7) Uani 1 1 d .
H00Y H 0.4884 0.2740 0.7728 0.090 Uiso 1 1 calc R
C00Z C 1.0205(2) 0.52758(14) 0.7799(2) 0.0730(7) Uani 1 1 d .
H00N H 1.0309 0.5470 0.7139 0.088 Uiso 1 1 calc R
H00P H 1.0964 0.5206 0.8087 0.088 Uiso 1 1 calc R
C010 C 0.8531(3) 0.32142(17) 0.5858(2) 0.0777(7) Uani 1 1 d .
H010 H 0.8694 0.3499 0.5298 0.093 Uiso 1 1 calc R
C011 C 0.7759(2) 0.20881(16) 0.6602(3) 0.0777(8) Uani 1 1 d .
H011 H 0.7390 0.1614 0.6542 0.093 Uiso 1 1 calc R
C012 C 0.3701(3) 0.35900(16) 0.7777(2) 0.0771(7) Uani 1 1 d .
H012 H 0.3105 0.3305 0.7497 0.092 Uiso 1 1 calc R
C013 C 0.3505(2) 0.43415(15) 0.8047(2) 0.0719(7) Uani 1 1 d .
H013 H 0.2776 0.4556 0.7967 0.086 Uiso 1 1 calc R
C014 C 0.8010(3) 0.25064(18) 0.5773(2) 0.0877(9) Uani 1 1 d .
H014 H 0.7828 0.2310 0.5157 0.105 Uiso 1 1 calc R
B015 B 0.5137(3) 0.60582(14) 0.87545(18) 0.0590(6) Uani 1 1 d .
B016 B 0.8210(3) 0.59397(16) 0.4846(2) 0.0661(7) Uani 1 1 d .
B017 B 0.9582(3) 0.39784(16) 0.8682(2) 0.0659(7) Uani 1 1 d .
O1 O 0.42048(15) 0.55094(9) 0.87122(14) 0.0688(5) Uani 1 1 d .

loop_
_atom_site_aniso_label
_atom_site_aniso_U_11
_atom_site_aniso_U_22
_atom_site_aniso_U_33
_atom_site_aniso_U_23
_atom_site_aniso_U_13
_atom_site_aniso_U_12
F001 0.0797(9) 0.0637(8) 0.0560(7) 0.0118(6) -0.0005(6) 0.0085(6)
F002 0.1213(14) 0.0790(10) 0.0592(8) 0.0014(7) -0.0129(8) 0.0025(9)
F003 0.1258(14) 0.0731(10) 0.0724(10) -0.0206(7) 0.0084(9) 0.0309(9)
O005 0.1071(14) 0.0687(10) 0.0501(8) -0.0032(7) 0.0248(9) -0.0028(9)
F006 0.191(2) 0.0649(10) 0.0770(11) 0.0228(8) 0.0294(12) -0.0059(12)
N007 0.0623(10) 0.0438(8) 0.0467(9) 0.0019(6) 0.0005(7) 0.0090(7)
F008 0.0767(11) 0.1305(16) 0.0942(12) -0.0019(11) 0.0236(9) 0.0145(10)
N009 0.0742(11) 0.0516(9) 0.0402(8) 0.0002(7) -0.0005(7) 0.0054(8)
N00A 0.0469(9) 0.0500(9) 0.0668(11) 0.0048(8) -0.0052(7) 0.0000(7)
N00B 0.0620(10) 0.0408(8) 0.0577(10) -0.0035(7) -0.0107(8) -0.0061(7)
F00C 0.0911(12) 0.1317(17) 0.1256(16) 0.0380(14) -0.0358(12) 0.0254(12)
O00D 0.150(2) 0.0747(12) 0.0514(9) 0.0088(8) -0.0023(10) -0.0401(12)
C00E 0.0486(10) 0.0542(11) 0.0523(11) 0.0024(9) -0.0007(8) 0.0074(8)
C00F 0.0643(12) 0.0478(10) 0.0493(10) 0.0099(8) 0.0034(9) 0.0062(9)
C00G 0.0631(11) 0.0470(10) 0.0428(10) -0.0022(8) 0.0003(8) 0.0078(8)
C00H 0.0616(11) 0.0501(10) 0.0407(9) -0.0012(8) 0.0027(8) 0.0080(8)
C00I 0.0517(10) 0.0537(11) 0.0571(12) 0.0128(9) 0.0069(9) 0.0067(8)
C00J 0.0668(12) 0.0528(11) 0.0481(10) 0.0079(8) -0.0016(9) 0.0108(9)
C00K 0.0792(14) 0.0412(10) 0.0592(12) 0.0011(9) -0.0025(10) 0.0046(9)
C00L 0.0790(14) 0.0497(11) 0.0455(10) -0.0005(8) 0.0027(9) 0.0136(10)
C00M 0.0595(12) 0.0563(12) 0.0564(12) 0.0003(9) 0.0050(9) -0.0059(9)
C00N 0.0613(12) 0.0528(11) 0.0574(11) 0.0149(9) 0.0114(9) 0.0069(9)
C00O 0.0738(14) 0.0599(13) 0.0562(12) -0.0017(10) 0.0032(10) -0.0027(10)
C00P 0.0823(15) 0.0457(10) 0.0621(13) -0.0120(9) -0.0109(11) -0.0045(10)
C00Q 0.0697(13) 0.0472(11) 0.0687(14) 0.0009(9) -0.0042(11) -0.0109(9)
C00R 0.0742(14) 0.0483(11) 0.0739(14) 0.0110(10) 0.0014(11) 0.0096(10)
C00S 0.0912(17) 0.0661(14) 0.0483(11) -0.0095(10) -0.0105(11) -0.0011(12)
C00T 0.0672(14) 0.0519(12) 0.0829(16) -0.0033(11) -0.0247(12) -0.0113(10)
C00U 0.0989(19) 0.0556(13) 0.0706(15) -0.0176(11) -0.0216(14) 0.0122(13)
C00V 0.1032(19) 0.0600(13) 0.0494(12) -0.0123(10) -0.0012(12) 0.0172(13)
C00W 0.0853(17) 0.0598(14) 0.0852(17) -0.0033(12) 0.0192(14) -0.0182(12)
C00X 0.0820(16) 0.0577(13) 0.0779(16) -0.0046(11) -0.0079(13) -0.0059(12)
C00Y 0.101(2) 0.0439(11) 0.0814(17) 0.0084(11) 0.0009(14) -0.0067(12)
C00Z 0.0528(12) 0.0558(13) 0.110(2) 0.0047(13) -0.0094(12) -0.0077(10)
C010 0.105(2) 0.0714(16) 0.0570(14) -0.0011(11) -0.0120(13) 0.0104(14)
C011 0.0609(14) 0.0603(14) 0.112(2) -0.0206(14) -0.0030(13) -0.0016(11)
C012 0.0822(17) 0.0634(15) 0.0856(18) 0.0212(13) -0.0060(14) -0.0185(12)
C013 0.0598(13) 0.0666(14) 0.0892(18) 0.0238(13) 0.0037(12) -0.0015(11)
C014 0.101(2) 0.0761(18) 0.0857(19) -0.0243(15) -0.0293(16) 0.0143(15)
B015 0.0792(16) 0.0489(12) 0.0489(12) -0.0008(9) 0.0069(11) 0.0144(11)
B016 0.0842(18) 0.0580(14) 0.0563(14) 0.0083(11) 0.0160(13) 0.0034(13)
B017 0.0795(17) 0.0587(14) 0.0592(14) 0.0068(11) -0.0202(12) 0.0001(12)
O1 0.0664(10) 0.0557(9) 0.0844(12) 0.0058(8) 0.0166(8) 0.0149(7)

loop_
_atom_type_symbol
_atom_type_description
_atom_type_scat_dispersion_real
_atom_type_scat_dispersion_imag
_atom_type_scat_source
C C 0.0181 0.0091 'International Tables Vol C Tables 4.2.6.8 and 6.1.1.4'
H H 0.0000 0.0000 'International Tables Vol C Tables 4.2.6.8 and 6.1.1.4'
B B 0.0090 0.0039 'International Tables Vol C Tables 4.2.6.8 and 6.1.1.4'
F F 0.0727 0.0534 'International Tables Vol C Tables 4.2.6.8 and 6.1.1.4'
N N 0.0311 0.0180 'International Tables Vol C Tables 4.2.6.8 and 6.1.1.4'
O O 0.0492 0.0322 'International Tables Vol C Tables 4.2.6.8 and 6.1.1.4'

loop_
_geom_angle_atom_site_label_1
_geom_angle_atom_site_label_2
_geom_angle_atom_site_label_3
_geom_angle
C00L O005 B016 123.33(18)
C00H N007 C00K 119.93(18)
C00H N007 B016 120.85(18)
C00K N007 B016 119.19(19)
C00J N009 C00S 120.4(2)
C00J N009 B015 120.1(2)
C00S N009 B015 119.56(19)
C00I N00A C00Z 119.3(2)
C00I N00A B017 120.41(19)
C00Z N00A B017 119.7(2)
C00Q N00B C00P 108.83(17)
C00Q N00B C00T 110.17(19)
C00T N00B C00P 107.99(18)
C00M O00D B017 123.9(2)
C00M C00E C00I 118.9(2)
C00M C00E C010 119.3(2)
C010 C00E C00I 121.8(2)
C00N C00F C00J 118.7(2)
C00R C00F C00J 121.8(2)
C00R C00F C00N 119.5(2)
C00L C00G C00H 118.7(2)
C00O C00G C00H 121.09(19)
C00O C00G C00L 120.1(2)
N007 C00H C00G 122.04(19)
N007 C00H H00H 119.0
C00G C00H H00H 119.0
N00A C00I C00E 122.35(19)
N00A C00I H00I 118.8
C00E C00I H00I 118.8
N009 C00J C00F 122.0(2)
N009 C00J H00J 119.0
C00F C00J H00J 119.0
N007 C00K H00A 109.1
N007 C00K H00B 109.1
N007 C00K C00Q 112.60(18)
H00A C00K H00B 107.8
C00Q C00K H00A 109.1
C00Q C00K H00B 109.1
O005 C00L C00G 121.3(2)
O005 C00L C00V 120.0(2)
C00V C00L C00G 118.6(2)
O00D C00M C00E 120.8(2)
O00D C00M C00W 119.2(2)
C00E C00M C00W 119.9(2)
C013 C00N C00F 119.2(2)
O1 C00N C00F 120.8(2)
O1 C00N C013 120.0(2)
C00G C00O H00O 119.8
C00X C00O C00G 120.3(2)
C00X C00O H00O 119.8
N00B C00P H00C 108.6
N00B C00P H00D 108.6
N00B C00P C00S 114.80(19)
H00C C00P H00D 107.5
C00S C00P H00C 108.6
C00S C00P H00D 108.6
N00B C00Q C00K 113.45(19)
N00B C00Q H00E 108.9
N00B C00Q H00F 108.9
C00K C00Q H00E 108.9
C00K C00Q H00F 108.9
H00E C00Q H00F 107.7
C00F C00R H00R 119.6
C00Y C00R C00F 120.8(2)
C00Y C00R H00R 119.6
N009 C00S C00P 112.78(18)
N009 C00S H00G 109.0
N009 C00S H00K 109.0
C00P C00S H00G 109.0
C00P C00S H00K 109.0
H00G C00S H00K 107.8
N00B C00T H00L 108.5
N00B C00T H00M 108.5
N00B C00T C00Z 115.0(2)
H00L C00T H00M 107.5
C00Z C00T H00L 108.5
C00Z C00T H00M 108.5
C00V C00U H00U 119.2
C00V C00U C00X 121.7(2)
C00X C00U H00U 119.2
C00L C00V H00V 119.8
C00U C00V C00L 120.3(2)
C00U C00V H00V 119.8
C00M C00W H00W 120.0
C011 C00W C00M 119.9(3)
C011 C00W H00W 120.0
C00O C00X C00U 118.8(3)
C00O C00X H00X 120.6
C00U C00X H00X 120.6
C00R C00Y H00Y 120.4
C00R C00Y C012 119.2(2)
C012 C00Y H00Y 120.4
N00A C00Z C00T 115.1(2)
N00A C00Z H00N 108.5
N00A C00Z H00P 108.5
C00T C00Z H00N 108.5
C00T C00Z H00P 108.5
H00N C00Z H00P 107.5
C00E C010 H010 119.9
C014 C010 C00E 120.2(3)
C014 C010 H010 119.9
C00W C011 H011 119.6
C00W C011 C014 120.8(3)
C014 C011 H011 119.6
C00Y C012 H012 119.3
C013 C012 C00Y 121.3(3)
C013 C012 H012 119.3
C00N C013 H013 120.0
C012 C013 C00N 119.9(2)
C012 C013 H013 120.0
C010 C014 C011 119.8(3)
C010 C014 H014 120.1
C011 C014 H014 120.1
F001 B015 N009 106.63(19)
F001 B015 O1 110.0(2)
F003 B015 F001 110.6(2)
F003 B015 N009 109.1(2)
F003 B015 O1 110.8(2)
O1 B015 N009 109.65(18)
O005 B016 N007 111.0(2)
F006 B016 O005 109.6(2)
F006 B016 N007 110.2(2)
F006 B016 F008 110.5(3)
F008 B016 O005 109.6(2)
F008 B016 N007 105.9(2)
F002 B017 N00A 110.2(2)
F002 B017 O00D 106.9(3)
F00C B017 F002 111.2(2)
F00C B017 N00A 106.5(2)
F00C B017 O00D 112.5(2)
O00D B017 N00A 109.56(19)
C00N O1 B015 120.62(18)

loop_
_geom_bond_atom_site_label_1
_geom_bond_atom_site_label_2
_geom_bond_distance
F001 B015 1.390(3)
F002 B017 1.376(4)
F003 B015 1.360(3)
O005 C00L 1.332(3)
O005 B016 1.438(4)
F006 B016 1.348(3)
N007 C00H 1.285(3)
N007 C00K 1.473(3)
N007 B016 1.573(3)
F008 B016 1.400(4)
N009 C00J 1.284(3)
N009 C00S 1.466(3)
N009 B015 1.595(3)
N00A C00I 1.281(3)
N00A C00Z 1.482(3)
N00A B017 1.588(3)
N00B C00P 1.476(3)
N00B C00Q 1.466(3)
N00B C00T 1.473(3)
F00C B017 1.363(4)
O00D C00M 1.330(3)
O00D B017 1.431(3)
C00E C00I 1.427(3)
C00E C00M 1.382(3)
C00E C010 1.395(3)
C00F C00J 1.425(3)
C00F C00N 1.399(3)
C00F C00R 1.393(3)
C00G C00H 1.431(3)
C00G C00L 1.396(3)
C00G C00O 1.393(3)
C00H H00H 0.9300
C00I H00I 0.9300
C00J H00J 0.9300
C00K H00A 0.9700
C00K H00B 0.9700
C00K C00Q 1.527(3)
C00L C00V 1.390(3)
C00M C00W 1.391(3)
C00N C013 1.387(4)
C00N O1 1.339(3)
C00O H00O 0.9300
C00O C00X 1.375(3)
C00P H00C 0.9700
C00P H00D 0.9700
C00P C00S 1.519(4)
C00Q H00E 0.9700
C00Q H00F 0.9700
C00R H00R 0.9300
C00R C00Y 1.368(4)
C00S H00G 0.9700
C00S H00K 0.9700
C00T H00L 0.9700
C00T H00M 0.9700
C00T C00Z 1.512(4)
C00U H00U 0.9300
C00U C00V 1.359(4)
C00U C00X 1.383(4)
C00V H00V 0.9300
C00W H00W 0.9300
C00W C011 1.364(4)
C00X H00X 0.9300
C00Y H00Y 0.9300
C00Y C012 1.379(4)
C00Z H00N 0.9700
C00Z H00P 0.9700
C010 H010 0.9300
C010 C014 1.373(4)
C011 H011 0.9300
C011 C014 1.377(5)
C012 H012 0.9300
C012 C013 1.374(4)
C013 H013 0.9300
C014 H014 0.9300
B015 O1 1.442(3)
